data_2001156
loop_
_publ_author_name
'Bonh\^ote, P.'
'Ferigo, M.'
'Stoeckli-Evans, H.'
'Marty, W.'

_publ_section_title
;
 Structures of 2,6-bis(aminomethyl)pyridine (bamp) complexes of Fe^II^,
 Ni^II^, Zn^II^, Mn^II^, Co^III^ and Cu^II^
;
_journal_issue 12
_journal_name_full 'Acta Crystallographica Section C'
_journal_page_first 2102
_journal_page_last 2107
_journal_paper_doi 10.1107/S010827019300424X
_journal_volume 49
_journal_year 1993
_chemical_formula_moiety 'C7 H11 N3 O4 Cl2 Cu '
_chemical_formula_sum 'C7 H11 Cl2 Cu N3 O4'
_chemical_formula_weight 335.63
_chemical_name_common CuBAMP
_chemical_name_systematic
;
 (2,6-diaminomethylpyridine)Cu(II)Chloride Perchorlate
;
_space_group_IT_number 33
_symmetry_cell_setting orthorhombic
_symmetry_space_group_name_Hall 'P 2c -2n'
_symmetry_space_group_name_H-M 'P n a 21'
_cell_angle_alpha 90.0
_cell_angle_beta 90.0
_cell_angle_gamma 90.0
_cell_formula_units_Z 4
_cell_length_a 17.628(4)
_cell_length_b 10.1680(10)
_cell_length_c 6.4960(10)
_cell_measurement_reflns_used 46
_cell_measurement_temperature 294.0(10)
_cell_measurement_theta_max 19.5
_cell_measurement_theta_min 10.5
_cell_volume 1164.4(3)
_diffrn_ambient_temperature 293
_diffrn_measurement_device 'Stoe AED2 four-circle'
_diffrn_measurement_method '\w/\q scan b/P/b '
_diffrn_radiation_monochromator graphite
_diffrn_radiation_source 'xray tube'
_diffrn_radiation_type 'Molybdenum K\a'
_diffrn_radiation_wavelength 0.71073
_diffrn_reflns_av_R_equivalents 0.02
_diffrn_reflns_limit_h_max 22
_diffrn_reflns_limit_h_min 0
_diffrn_reflns_limit_k_max 13
_diffrn_reflns_limit_k_min 0
_diffrn_reflns_limit_l_max 8
_diffrn_reflns_limit_l_min -8
_diffrn_reflns_number 2674
_diffrn_reflns_reduction_process Lorentz-polorization
_diffrn_reflns_theta_max 27.5
_diffrn_reflns_theta_min 2.50
_diffrn_standards_decay_% 1.0
_diffrn_standards_interval_time 60
_diffrn_standards_number 4
_exptl_absorpt_coefficient_mu 2.35
_exptl_absorpt_correction_T_max 0.689
_exptl_absorpt_correction_T_min 0.455
_exptl_absorpt_correction_type integration
_exptl_crystal_colour blue
_exptl_crystal_density_diffrn 1.915
_exptl_crystal_description plates
_exptl_crystal_F_000 678.46
_exptl_crystal_size_max 0.38
_exptl_crystal_size_mid 0.30
_exptl_crystal_size_min 0.19
_refine_diff_density_max 0.32
_refine_diff_density_min -0.72
_refine_ls_abs_structure_Rogers 0.30(13)
_refine_ls_goodness_of_fit_obs 0.86
_refine_ls_hydrogen_treatment refall
_refine_ls_matrix_type full
_refine_ls_number_parameters 198
_refine_ls_number_reflns 1354
_refine_ls_R_factor_all 0.032
_refine_ls_R_factor_obs 0.032
_refine_ls_shift/esd_max 0.115
_refine_ls_structure_factor_coef F
_refine_ls_weighting_details 'w = 1/[\s^2^(F) + 0.0030F^2^]'
_refine_ls_weighting_scheme calc
_refine_ls_wR_factor_all 0.049
_refine_ls_wR_factor_obs 0.049
_reflns_number_observed 2493
_reflns_number_total 2674
_reflns_observed_criterion 'Inet > 2.5\s(Inet)'
_cod_data_source_file mu1032.cif
_cod_data_source_block mu1032_structure_6_of_6
_cod_depositor_comments
;
The following automatic conversions were performed:
'_symmetry_cell_setting' value 'Orthorhombic' changed to 'orthorhombic'
according to '/home/saulius/struct/CIF-dictionaries/cif_core.dic'
dictionary named 'cif_core.dic' version 2.4.1 from 2010-06-29.

Automatic conversion script
Id: cif_fix_enum 1527 2010-12-29 10:47:43Z saulius 

The following automatic conversions were performed:

'_refine_ls_matrix_type' tag value 'full-matrix' was replaced with
'full' value.

Automatic conversion script
Id: cif_fix_values 1646 2011-03-28 12:23:43Z adriana 

The following automatic conversions were performed:

'_symmetry_cell_setting' value 'Orthorhombic' changed to
'orthorhombic' according to
/home/saulius/struct/CIF-dictionaries/cif_core.dic dictionary named
'cif_core.dic' version 2.4.1 from 2010-06-29.

Automatic conversion script
Id: cif_fix_values 1715 2011-07-08 13:25:40Z adriana 

The following automatic conversions were performed:

'_refine_ls_weighting_scheme' value '1/[\s^2^(F) + 0.0030F^2^]' was
changed to 'calc'. New tag '_refine_ls_weighting_details' was
created. The value of the new tag was set to 'w = 1/[\s^2^(F) +
0.0030F^2^]'.

Automatic conversion script
Id: cif_fix_values 3143 2015-03-26 13:38:13Z robertas 
;
_cod_original_formula_sum 'C7 H11 Cl2 Cu1 N3 O4 '
_cod_database_code 2001156

loop_
_symmetry_equiv_pos_as_xyz
x,y,z
1/2-x,1/2+y,1/2+z
1/2+x,1/2-y,z
-x,-y,1/2+z

loop_
_atom_site_aniso_label
_atom_site_aniso_U_11
_atom_site_aniso_U_22
_atom_site_aniso_U_33
_atom_site_aniso_U_12
_atom_site_aniso_U_13
_atom_site_aniso_U_23
_atom_site_aniso_type_symbol
Cu 0.03416(19) 0.0211(2) 0.0401(2) -0.00005(11) -0.00001(19) -0.00157(15) Cu
Cl1 0.0602(6) 0.0248(3) 0.0513(5) 0.0051(3) -0.0010(4) -0.0053(3) Cl
N1 0.0318(10) 0.0207(10) 0.0265(11) -0.0013(8) 0.0007(10) -0.0006(10) N
N2 0.0323(12) 0.0347(12) 0.0577(17) 0.0021(10) 0.0004(14) -0.0017(16) N
N3 0.0387(14) 0.0300(13) 0.0485(18) -0.0080(9) -0.0040(13) -0.0022(14) N
C1 0.0334(12) 0.0266(12) 0.0230(11) -0.0039(9) 0.0011(12) 0.0010(11) C
C2 0.0454(13) 0.0277(13) 0.0280(11) -0.0090(11) 0.0018(13) 0.0007(13) C
C3 0.0512(15) 0.0236(12) 0.0307(12) 0.0047(11) 0.0043(15) 0.0024(12) C
C4 0.0420(13) 0.0326(13) 0.0301(11) 0.0067(11) -0.0007(15) 0.0014(13) C
C5 0.0330(12) 0.0286(11) 0.0268(12) 0.0010(10) -0.0002(11) 0.0021(13) C
C6 0.0322(12) 0.0346(14) 0.0456(16) -0.0017(11) 0.0001(16) 0.0028(15) C
C7 0.0298(12) 0.0357(14) 0.0413(16) -0.0019(11) -0.0016(13) -0.0008(14) C
Cl2 0.0318(3) 0.0379(3) 0.0415(4) -0.0003(2) -0.0008(3) -0.0001(4) Cl
O1 0.119(4) 0.079(3) 0.061(2) -0.012(3) -0.001(2) -0.024(2) O
O2 0.091(3) 0.205(6) 0.110(3) -0.097(4) 0.008(4) -0.021(5) O
O3 0.157(4) 0.164(5) 0.083(3) -0.120(4) 0.014(3) 0.003(4) O
O4 0.116(3) 0.068(2) 0.065(2) 0.001(2) -0.033(2) -0.0145(19) O

loop_
_atom_site_label
_atom_site_fract_x
_atom_site_fract_y
_atom_site_fract_z
_atom_site_U_iso_or_equiv
Cu 0.99403(2) 0.37910(3) 0.59397 2.509(16)
Cl1 0.97211(6) 0.59259(8) 0.6536(2) 3.58(3)
N1 1.01150(10) 0.1920(2) 0.5737(5) 2.08(8)
N2 0.8850(2) 0.3204(3) 0.5703(7) 3.28(11)
N3 1.1064(2) 0.3797(2) 0.6487(6) 3.09(11)
C1 0.9524(2) 0.1090(3) 0.5742(5) 2.18(9)
C2 0.9640(2) -0.0252(3) 0.5718(5) 2.66(10)
C3 1.0376(2) -0.0714(3) 0.5719(6) 2.78(11)
C4 1.0991(2) 0.0159(3) .5710(6) 2.76(10)
C5 1.0836(2) 0.1490(3) 0.5724(5) 2.33(10)
C6 0.8758(2) 0.1757(3) 0.5779(7) 2.96(11)
C7 1.1412(2) 0.2578(3) 0.5640(6) 2.81(11)
Cl2 0.73967(4) 0.84714(7) 0.56688(17) 2.93(3)
O1 0.7364(3) 0.9346 0.3944(7) 6.9(2)
O2 0.6679(3) 0.7921(7) 0.5796(11) 10.7(3)
O3 0.7969(3) 0.7551(7) 0.5397(9) 10.6(3)
O4 0.7535(3) 0.9196(4) 0.7510(7) 6.54(19)
H2 0.919(2) -0.090(3) 0.560(6) 1.8(6)
H3 1.039(3) -0.163(4) 0.573(8) 3.7(9)
H4 1.157(2) -0.030(4) 0.563(8) 3.5(8)
H6A 0.847(3) 0.154(4) 0.466(8) 3.1(9)
H6B 0.851(2) 0.154(4) 0.708(6) 2.4(7)
H7A 1.181(2) 0.239(4) 0.618(6) 2.6(7)
H7B 1.152(2) 0.280(4) 0.432(7) 3.6(8)
H2A 0.851(3) 0.357(4) 0.631(8) 3.6(9)
H2B 0.881(3) 0.338(5) 0.446(10) 4.8(13)
H3A 1.123(2) 0.441(5) 0.554(8) 3.4(8)
H3B 1.113(3) 0.383(4) 0.769(10) 4.0(10)

loop_
_atom_type_symbol
_atom_type_description
_atom_type_scat_dispersion_real
_atom_type_scat_dispersion_imag
_atom_type_scat_source
C ? 0.002 0.002 'International Tables Vol. IV Table 2.2B'
H ? 0.000 0.000 'International Tables Vol. IV Table 2.2B'
N ? 0.004 0.003 'International Tables Vol. IV Table 2.2B'
O ? 0.008 0.006 'International Tables Vol. IV Table 2.2B'
Cl ? 0.132 0.159 'International Tables Vol. IV Table 2.2B'
Cu ? 0.263 1.266 'International Tables Vol. IV Table 2.2B'

loop_
_geom_angle_atom_site_label_1
_geom_angle_atom_site_label_2
_geom_angle_atom_site_label_3
_geom_angle_site_symmetry_1
_geom_angle_site_symmetry_2
_geom_angle_site_symmetry_3
_geom_angle
_geom_angle_publ_flag
Cl1 Cu Cl1 ? ? ? 96.24(4) no
Cl1 Cu N1 ? ? ? 173.88(9) no
Cl1 Cu N2 ? ? ? 97.78(9) no
Cl1 Cu N3 ? ? ? 97.85(8) no
Cl1 Cu N1 ? ? ? 89.87(9) no
Cl1 Cu N2 ? ? ? 98.54(14) no
Cl1 Cu N3 ? ? ? 88.39(11) no
N1 Cu N2 ? ? ? 81.69(10) ?
N1 Cu N3 ? ? ? 81.84(10) ?
N2 Cu N3 ? ? ? 162.10(12) ?
Cu Cl1 Cu ? ? ? 103.21(4) ?
Cu N1 C1 ? ? ? 119.72(18) ?
Cu N1 C5 ? ? ? 118.13(18) ?
C1 N1 C5 ? ? ? 122.0(3) ?
Cu N2 C6 ? ? ? 113.27(19) ?
Cu N3 C7 ? ? ? 109.79(19) ?
N1 C1 C2 ? ? ? 120.5(3) ?
N1 C1 C6 ? ? ? 114.4(2) ?
C2 C1 C6 ? ? ? 125.2(3) ?
C1 C2 C3 ? ? ? 118.4(3) ?
C2 C3 C4 ? ? ? 120.7(3) ?
C3 C4 C5 ? ? ? 117.9(3) ?
N1 C5 C4 ? ? ? 120.4(3) ?
N1 C5 C7 ? ? ? 113.6(2) ?
C4 C5 C7 ? ? ? 125.9(3) ?
N2 C6 C1 ? ? ? 110.3(2) ?
N3 C7 C5 ? ? ? 108.6(3) ?
O1 Cl2 O2 ? ? ? 105.1(4) ?
O1 Cl2 O3 ? ? ? 110.4(3) ?
O1 Cl2 O4 ? ? ? 110.0(3) ?
O2 Cl2 O3 ? ? ? 113.5(5) ?
O2 Cl2 O4 ? ? ? 108.4(4) ?
O3 Cl2 O4 ? ? ? 109.4(3) ?

loop_
_geom_bond_atom_site_label_1
_geom_bond_atom_site_label_2
_geom_bond_distance
Cu Cl1 2.2387(9)
Cu Cl1 2.9363(13)
Cu N1 1.932(3)
Cu N2 2.019(3)
Cu N3 2.012(3)
Cl1 Cu 2.9363(13)
N1 C1 1.341(3)
N1 C5 1.344(3)
N2 C6 1.481(4)
N3 C7 1.489(4)
C1 C2 1.380(4)
C1 C6 1.511(4)
C2 C3 1.381(4)
C3 C4 1.401(5)
C4 C5 1.381(4)
C5 C7 1.503(4)
Cl2 O1 1.431(4)
Cl2 O2 1.385(4)
Cl2 O3 1.387(4)
Cl2 O4 1.426(4)

loop_
_geom_contact_atom_site_label_1
_geom_contact_atom_site_label_2
_geom_contact_distance
_geom_contact_site_symmetry_1
_geom_contact_site_symmetry_2
_geom_contact_publ_flag
? ? ? ? ? ?

loop_
_geom_torsion_atom_site_label_1
_geom_torsion_atom_site_label_2
_geom_torsion_atom_site_label_3
_geom_torsion_atom_site_label_4
_geom_torsion_site_symmetry_1
_geom_torsion_site_symmetry_2
_geom_torsion_site_symmetry_3
_geom_torsion_site_symmetry_4
_geom_torsion
_geom_torsion_publ_flag
? ? ? ? ? ? ? ? ? ?
